data_4307642
loop_
_publ_author_name
'Frank B. Johansson'
'Andrew D. Bond'
'Christine J. McKenzie'

_publ_contact_author_address
;
 University of Southern Denmark
 Department of Physics and Chemistry
 Campusvej 55
 5230 Odense
 Denmark
;
_publ_contact_author_email adb@chem.sdu.dk
_publ_contact_author_fax '+45 6615 8780'
_publ_contact_author_name 'Andrew D. Bond'
_publ_contact_author_phone '+45 6650 2545'
_publ_section_title
;
Functional Tetrametallic Linker Modules for Coordination Polymers and
Metal-Organic Frameworks
;
_journal_name_full 'Inorganic Chemistry'
_journal_page_first 2224
_journal_page_last 2236
_journal_paper_doi 10.1021/ic062131s
_journal_volume 46
_journal_year 2007
_chemical_formula_moiety
;
 C70 H71 N15 O3 Zn4 6+, 6(Cl O4 -), 2(C2 H3 N) 
;
_chemical_formula_sum 'C74 H77 Cl6 N17 O27 Zn4'
_chemical_formula_weight 2110.71
_space_group_IT_number 2
_symmetry_cell_setting triclinic
_symmetry_space_group_name_Hall '-P 1'
_symmetry_space_group_name_H-M 'P -1'
_atom_sites_solution_hydrogens geom
_atom_sites_solution_primary direct
_atom_sites_solution_secondary difmap
_cell_angle_alpha 99.661(1)
_cell_angle_beta 100.107(1)
_cell_angle_gamma 102.150(1)
_cell_formula_units_Z 1
_cell_length_a 10.8272(7)
_cell_length_b 11.1926(7)
_cell_length_c 18.8464(11)
_cell_measurement_reflns_used 2780
_cell_measurement_temperature 180(2)
_cell_measurement_theta_max 26.63
_cell_measurement_theta_min 2.25
_cell_volume 2147.8(2)
_computing_cell_refinement 'SAINT v.5.0 (Bruker AXS, 2001)'
_computing_data_collection 'SMART v.5.0 (Bruker AXS, 2001)'
_computing_data_reduction 'SAINT v.5.0 (Bruker AXS, 2001)'
_computing_molecular_graphics 'SHELXTL v.6.10 (Sheldrick, 2000)'
_computing_publication_material 'SHELXTL v.6.10 (Sheldrick, 2000)'
_computing_structure_refinement 'SHELXTL v.6.10 (Sheldrick, 2000)'
_computing_structure_solution 'SHELXTL v.6.10 (Sheldrick, 2000)'
_diffrn_ambient_temperature 180(2)
_diffrn_measured_fraction_theta_full 0.992
_diffrn_measured_fraction_theta_max 0.992
_diffrn_measurement_device_type 'Bruker SMART APEX CCD'
_diffrn_measurement_method 'Thin slice \w scans'
_diffrn_radiation_monochromator graphite
_diffrn_radiation_source 'fine-focus sealed tube'
_diffrn_radiation_type MoK\a
_diffrn_radiation_wavelength 0.71073
_diffrn_reflns_av_R_equivalents 0.0328
_diffrn_reflns_av_sigmaI/netI 0.0795
_diffrn_reflns_limit_h_max 8
_diffrn_reflns_limit_h_min -13
_diffrn_reflns_limit_k_max 13
_diffrn_reflns_limit_k_min -13
_diffrn_reflns_limit_l_max 23
_diffrn_reflns_limit_l_min -23
_diffrn_reflns_number 13612
_diffrn_reflns_theta_full 26.37
_diffrn_reflns_theta_max 26.37
_diffrn_reflns_theta_min 3.51
_diffrn_standards_number 0
_exptl_absorpt_coefficient_mu 1.379
_exptl_absorpt_correction_T_max 0.933
_exptl_absorpt_correction_T_min 0.496
_exptl_absorpt_correction_type multi-scan
_exptl_absorpt_process_details 'SADABS v.2.03 (Sheldrick, 2002)'
_exptl_crystal_colour colourless
_exptl_crystal_density_diffrn 1.632
_exptl_crystal_density_method 'not measured'
_exptl_crystal_description prism
_exptl_crystal_F_000 1078
_exptl_crystal_size_max 0.12
_exptl_crystal_size_mid 0.07
_exptl_crystal_size_min 0.05
_refine_diff_density_max 1.277
_refine_diff_density_min -1.032
_refine_diff_density_rms 0.112
_refine_ls_extinction_method none
_refine_ls_goodness_of_fit_ref 1.032
_refine_ls_hydrogen_treatment constr
_refine_ls_matrix_type full
_refine_ls_number_parameters 571
_refine_ls_number_reflns 8712
_refine_ls_number_restraints 29
_refine_ls_restrained_S_all 1.045
_refine_ls_R_factor_all 0.1014
_refine_ls_R_factor_gt 0.0658
_refine_ls_shift/su_max 0.000
_refine_ls_shift/su_mean 0.000
_refine_ls_structure_factor_coef Fsqd
_refine_ls_weighting_details 'calc w=1/[\s^2^(Fo^2^)+(0.0981P)^2^+2.5239P] where P=(Fo^2^+2Fc^2^)/3'
_refine_ls_weighting_scheme calc
_refine_ls_wR_factor_gt 0.1692
_refine_ls_wR_factor_ref 0.1895
_reflns_number_gt 5871
_reflns_number_total 8712
_reflns_threshold_expression I>2\s(I)
_cod_data_source_file ic062131ssi20061110_025004_3.cif
_cod_data_source_block 2
_cod_database_code 4307642

loop_
_symmetry_equiv_pos_as_xyz
'x, y, z'
'-x, -y, -z'

loop_
_atom_site_label
_atom_site_type_symbol
_atom_site_fract_x
_atom_site_fract_y
_atom_site_fract_z
_atom_site_U_iso_or_equiv
_atom_site_adp_type
_atom_site_occupancy
_atom_site_symmetry_multiplicity
_atom_site_calc_flag
_atom_site_refinement_flags
_atom_site_disorder_assembly
_atom_site_disorder_group
Zn1 Zn 0.47672(6) 0.91204(6) 0.23551(3) 0.03266(19) Uani 1 1 d . . .
Zn2 Zn 0.82802(6) 0.90901(5) 0.26351(3) 0.02851(18) Uani 1 1 d . . .
N1 N 0.8414(4) 0.8916(4) 0.3716(2) 0.0329(10) Uani 1 1 d . A .
N2 N 0.8477(4) 0.7177(4) 0.2529(2) 0.0267(9) Uani 1 1 d . A .
N3 N 0.8837(4) 0.8837(4) 0.1625(2) 0.0307(10) Uani 1 1 d . A .
N4 N 0.5044(4) 1.1020(4) 0.2405(3) 0.0374(11) Uani 1 1 d . A .
N5 N 0.3918(4) 0.9096(4) 0.1216(2) 0.0319(10) Uani 1 1 d . A .
N6 N 0.3459(4) 0.7358(5) 0.2091(3) 0.0389(11) Uani 1 1 d . A .
O1 O 0.6350(3) 0.8566(3) 0.21460(18) 0.0277(8) Uani 1 1 d . A .
C1 C 0.8200(5) 0.9740(6) 0.4270(3) 0.0401(14) Uani 1 1 d . . .
H1 H 0.7938 1.0458 0.4159 0.048 Uiso 1 1 calc R A .
C2 C 0.8345(6) 0.9582(7) 0.4980(3) 0.0497(16) Uani 1 1 d . A .
H2 H 0.8192 1.0181 0.5353 0.060 Uiso 1 1 calc R . .
C3 C 0.8722(7) 0.8530(7) 0.5147(3) 0.0554(18) Uani 1 1 d . . .
H3 H 0.8842 0.8404 0.5638 0.066 Uiso 1 1 calc R A .
C4 C 0.8918(7) 0.7669(7) 0.4584(3) 0.0497(16) Uani 1 1 d . A .
H4 H 0.9151 0.6932 0.4683 0.060 Uiso 1 1 calc R . .
C5 C 0.8773(5) 0.7891(5) 0.3877(3) 0.0343(12) Uani 1 1 d . . .
C6 C 0.9118(5) 0.7060(5) 0.3262(3) 0.0319(12) Uani 1 1 d . A .
H6A H 1.0068 0.7286 0.3310 0.038 Uiso 1 1 calc R . .
H6B H 0.8859 0.6179 0.3308 0.038 Uiso 1 1 calc R . .
C7 C 0.8739(5) 0.9600(5) 0.1161(3) 0.0380(13) Uani 1 1 d . . .
H7 H 0.8603 1.0398 0.1336 0.046 Uiso 1 1 calc R A .
C8 C 0.8826(6) 0.9279(6) 0.0437(3) 0.0477(16) Uani 1 1 d . A .
H8 H 0.8741 0.9839 0.0116 0.057 Uiso 1 1 calc R . .
C9 C 0.9040(6) 0.8123(7) 0.0190(3) 0.0490(16) Uani 1 1 d . . .
H9 H 0.9117 0.7881 -0.0305 0.059 Uiso 1 1 calc R A .
C10 C 0.9140(6) 0.7326(6) 0.0668(3) 0.0413(14) Uani 1 1 d . A .
H10 H 0.9272 0.6521 0.0505 0.050 Uiso 1 1 calc R . .
C11 C 0.9044(5) 0.7716(5) 0.1391(3) 0.0302(12) Uani 1 1 d . . .
C12 C 0.9218(5) 0.6923(5) 0.1957(3) 0.0313(12) Uani 1 1 d . A .
H12A H 0.8924 0.6027 0.1709 0.038 Uiso 1 1 calc R . .
H12B H 1.0148 0.7099 0.2192 0.038 Uiso 1 1 calc R . .
C13 C 0.7145(5) 0.6344(5) 0.2319(3) 0.0297(11) Uani 1 1 d . . .
H13A H 0.6680 0.6541 0.2715 0.036 Uiso 1 1 calc R A .
H13B H 0.7202 0.5466 0.2280 0.036 Uiso 1 1 calc R . .
C14 C 0.6370(5) 0.6472(5) 0.1595(3) 0.0253(11) Uani 1 1 d . A .
C15 C 0.5971(5) 0.5476(5) 0.0990(3) 0.0258(10) Uani 1 1 d . . .
H15 H 0.6216 0.4721 0.1033 0.031 Uiso 1 1 calc R A .
C16 C 0.5220(5) 0.5544(4) 0.0318(3) 0.0256(11) Uani 1 1 d . . .
C17 C 0.4949(5) 0.6694(5) 0.0275(3) 0.0253(10) Uani 1 1 d . . .
H17 H 0.4487 0.6791 -0.0181 0.030 Uiso 1 1 calc R A .
C18 C 0.5329(5) 0.7710(5) 0.0874(3) 0.0257(10) Uani 1 1 d . A .
C19 C 0.6020(5) 0.7592(5) 0.1544(3) 0.0256(11) Uani 1 1 d . . .
C20 C 0.4955(5) 0.8909(5) 0.0808(3) 0.0303(11) Uani 1 1 d . . .
H20A H 0.5726 0.9618 0.1006 0.036 Uiso 1 1 calc R A .
H20B H 0.4643 0.8900 0.0280 0.036 Uiso 1 1 calc R . .
C21 C 0.3635(6) 1.0312(5) 0.1190(3) 0.0398(14) Uani 1 1 d . . .
H21A H 0.2710 1.0240 0.1196 0.048 Uiso 1 1 calc R A .
H21B H 0.3777 1.0534 0.0719 0.048 Uiso 1 1 calc R . .
C22 C 0.4438(5) 1.1343(5) 0.1812(3) 0.0372(13) Uani 1 1 d . A .
C23 C 0.4456(7) 1.2582(6) 0.1794(4) 0.0501(16) Uani 1 1 d . . .
H23 H 0.4036 1.2805 0.1367 0.060 Uiso 1 1 calc R A .
C24 C 0.5109(8) 1.3483(6) 0.2423(5) 0.068(2) Uani 1 1 d . A .
H24 H 0.5104 1.4334 0.2436 0.082 Uiso 1 1 calc R . .
C25 C 0.5757(7) 1.3164(7) 0.3022(5) 0.064(2) Uani 1 1 d . . .
H25 H 0.6237 1.3787 0.3443 0.077 Uiso 1 1 calc R A .
C26 C 0.5701(6) 1.1925(6) 0.3005(4) 0.0517(17) Uani 1 1 d . A .
H26 H 0.6135 1.1694 0.3424 0.062 Uiso 1 1 calc R . .
C27 C 0.2755(5) 0.8048(5) 0.0961(3) 0.0383(13) Uani 1 1 d . . .
H27A H 0.2691 0.7677 0.0436 0.046 Uiso 1 1 calc R A .
H27B H 0.1981 0.8375 0.0991 0.046 Uiso 1 1 calc R . .
C28 C 0.2752(5) 0.7039(6) 0.1398(3) 0.0385(13) Uani 1 1 d . A .
C29 C 0.1967(7) 0.5834(6) 0.1120(4) 0.0573(18) Uani 1 1 d . . .
H29 H 0.1491 0.5606 0.0623 0.069 Uiso 1 1 calc R A .
C30 C 0.1882(8) 0.4986(8) 0.1557(5) 0.069(2) Uani 1 1 d . A .
H30 H 0.1341 0.4165 0.1373 0.083 Uiso 1 1 calc R . .
C31 C 0.2589(8) 0.5338(8) 0.2266(5) 0.075(2) Uani 1 1 d . . .
H31 H 0.2537 0.4765 0.2586 0.090 Uiso 1 1 calc R A .
C32 C 0.3382(7) 0.6533(7) 0.2516(4) 0.0592(19) Uani 1 1 d . A .
H32 H 0.3884 0.6767 0.3007 0.071 Uiso 1 1 calc R . .
O2 O 0.5092(5) 0.9266(6) 0.3481(3) 0.0600(15) Uani 0.50 1 d P A .
H1O H 0.4599 0.8705 0.3671 0.090 Uiso 0.50 1 d PR A .
H2O H 0.5248 1.0026 0.3775 0.090 Uiso 0.50 1 d PR A .
N7 N 0.5092(5) 0.9266(6) 0.3481(3) 0.0600(15) Uani 0.50 1 d P A 1
C71 C 0.5059(13) 0.9352(14) 0.4079(7) 0.051(3) Uani 0.50 1 d P A 1
C72 C 0.491(3) 0.940(3) 0.4847(9) 0.133(15) Uani 0.50 1 d PU A 1
H71 H 0.5694 0.9271 0.5144 0.199 Uiso 0.50 1 calc PR A 1
H72 H 0.4162 0.8738 0.4855 0.199 Uiso 0.50 1 calc PR A 1
H73 H 0.4782 1.0215 0.5053 0.199 Uiso 0.50 1 calc PR A 1
N8 N 0.8564(5) 1.1011(4) 0.2859(3) 0.0371(11) Uani 1 1 d . A .
C81 C 0.9075(6) 1.2045(6) 0.3077(3) 0.0435(14) Uani 1 1 d . . .
C82 C 0.9720(10) 1.3357(7) 0.3366(5) 0.088(3) Uani 1 1 d . A .
H81 H 0.9688 1.3584 0.3887 0.132 Uiso 1 1 calc R . .
H82 H 0.9283 1.3870 0.3086 0.132 Uiso 1 1 calc R . .
H83 H 1.0625 1.3504 0.3321 0.132 Uiso 1 1 calc R . .
Cl1 Cl 0.83604(15) 0.30275(13) 0.12067(8) 0.0416(4) Uani 1 1 d . . .
O11 O 0.8536(6) 0.3878(5) 0.0733(3) 0.0729(17) Uani 1 1 d . . .
O12 O 0.9482(5) 0.2595(5) 0.1407(4) 0.0741(16) Uani 1 1 d . . .
O13 O 0.8122(8) 0.3674(6) 0.1857(3) 0.101(2) Uani 1 1 d . . .
O14 O 0.7290(5) 0.1996(5) 0.0870(3) 0.088(2) Uani 1 1 d . . .
Cl2 Cl 0.19085(14) 0.02724(15) 0.29362(8) 0.0442(4) Uani 1 1 d . . .
O21 O 0.2184(5) -0.0579(6) 0.2382(3) 0.0784(18) Uani 1 1 d . . .
O22 O 0.1724(7) 0.1327(7) 0.2698(5) 0.131(3) Uani 1 1 d . . .
O23 O 0.2992(5) 0.0588(7) 0.3554(3) 0.090(2) Uani 1 1 d . . .
O24 O 0.0769(4) -0.0318(4) 0.3154(2) 0.0493(11) Uani 1 1 d . . .
Cl3 Cl 0.2195(3) 0.6577(3) 0.48060(18) 0.1231(12) Uani 0.50 1 d PD B 1
O31 O 0.2218(19) 0.7373(16) 0.5467(7) 0.191(3) Uiso 0.50 1 d PD B 1
O32 O 0.0962(12) 0.5823(16) 0.4524(10) 0.191(3) Uiso 0.50 1 d PD B 1
O33 O 0.3147(15) 0.5978(17) 0.4875(10) 0.191(3) Uiso 0.50 1 d PD B 1
O34 O 0.2415(19) 0.7404(16) 0.4305(9) 0.191(3) Uiso 0.50 1 d PD B 1
Cl3A Cl 0.2195(3) 0.6577(3) 0.48060(18) 0.1231(12) Uani 0.50 1 d PD C 2
O35 O 0.1693(18) 0.6248(18) 0.4099(6) 0.191(3) Uiso 0.50 1 d PD C 2
O37 O 0.217(2) 0.5469(13) 0.5119(10) 0.191(3) Uiso 0.50 1 d PD C 2
O36 O 0.3520(11) 0.7209(17) 0.5007(10) 0.191(3) Uiso 0.50 1 d PD C 2
O38 O 0.1596(17) 0.7308(16) 0.5239(9) 0.191(3) Uiso 0.50 1 d PD C 2
N9 N 0.4307(14) 0.3869(14) 0.6090(8) 0.079(3) Uiso 0.50 1 d PD D 1
C91 C 0.4056(19) 0.3676(19) 0.5458(9) 0.079(3) Uiso 0.50 1 d PD D 1
C92 C 0.380(2) 0.353(2) 0.4629(9) 0.079(3) Uiso 0.50 1 d PD D 1
H92A H 0.2994 0.3756 0.4454 0.118 Uiso 0.50 1 d PR D 1
H92B H 0.3746 0.2669 0.4390 0.118 Uiso 0.50 1 d PR D 1
H92C H 0.4523 0.4097 0.4508 0.118 Uiso 0.50 1 d PR D 1
N10 N 0.448(2) 0.280(2) 0.5931(12) 0.126(5) Uiso 0.50 1 d PD E 2
C101 C 0.424(3) 0.305(3) 0.5351(13) 0.126(5) Uiso 0.50 1 d PD E 2
C102 C 0.421(3) 0.346(3) 0.4622(13) 0.126(5) Uiso 0.50 1 d PD E 2
H10A H 0.5048 0.3509 0.4478 0.188 Uiso 0.50 1 d PR E 2
H10B H 0.4020 0.4284 0.4668 0.188 Uiso 0.50 1 d PR E 2
H10C H 0.3532 0.2848 0.4245 0.188 Uiso 0.50 1 d PR E 2

loop_
_atom_site_aniso_label
_atom_site_aniso_U_11
_atom_site_aniso_U_22
_atom_site_aniso_U_33
_atom_site_aniso_U_23
_atom_site_aniso_U_13
_atom_site_aniso_U_12
Zn1 0.0367(4) 0.0381(4) 0.0234(3) -0.0010(3) 0.0029(3) 0.0188(3)
Zn2 0.0315(3) 0.0266(3) 0.0242(3) -0.0025(2) 0.0021(2) 0.0098(2)
N1 0.031(2) 0.039(3) 0.025(2) -0.0028(19) 0.0020(18) 0.012(2)
N2 0.026(2) 0.029(2) 0.024(2) 0.0004(17) 0.0012(17) 0.0117(18)
N3 0.027(2) 0.032(2) 0.031(2) 0.0036(19) 0.0068(18) 0.0060(18)
N4 0.031(3) 0.037(3) 0.043(3) -0.003(2) 0.009(2) 0.014(2)
N5 0.035(3) 0.034(2) 0.028(2) 0.0044(19) 0.0040(19) 0.018(2)
N6 0.034(3) 0.049(3) 0.039(3) 0.013(2) 0.014(2) 0.015(2)
O1 0.0269(18) 0.0274(18) 0.0228(17) -0.0077(14) -0.0015(14) 0.0100(15)
C1 0.036(3) 0.048(4) 0.033(3) -0.002(3) 0.007(2) 0.012(3)
C2 0.050(4) 0.068(4) 0.029(3) -0.008(3) 0.012(3) 0.022(3)
C3 0.072(5) 0.073(5) 0.023(3) 0.002(3) 0.011(3) 0.027(4)
C4 0.056(4) 0.060(4) 0.035(3) 0.014(3) 0.004(3) 0.021(3)
C5 0.025(3) 0.043(3) 0.031(3) 0.002(2) 0.000(2) 0.009(2)
C6 0.033(3) 0.035(3) 0.027(3) 0.003(2) -0.002(2) 0.016(2)
C7 0.036(3) 0.035(3) 0.043(3) 0.011(3) 0.008(3) 0.008(2)
C8 0.047(4) 0.056(4) 0.041(3) 0.019(3) 0.007(3) 0.009(3)
C9 0.053(4) 0.067(4) 0.028(3) 0.005(3) 0.014(3) 0.016(3)
C10 0.039(3) 0.047(3) 0.033(3) -0.004(3) 0.009(2) 0.009(3)
C11 0.022(3) 0.036(3) 0.027(3) -0.004(2) 0.002(2) 0.007(2)
C12 0.030(3) 0.031(3) 0.031(3) -0.001(2) 0.003(2) 0.012(2)
C13 0.034(3) 0.028(3) 0.025(3) 0.000(2) 0.003(2) 0.009(2)
C14 0.022(2) 0.027(3) 0.024(2) 0.003(2) 0.0022(19) 0.005(2)
C15 0.027(3) 0.024(2) 0.026(3) 0.000(2) 0.004(2) 0.010(2)
C16 0.022(2) 0.026(3) 0.026(3) -0.002(2) 0.0054(19) 0.004(2)
C17 0.025(3) 0.030(3) 0.021(2) 0.001(2) 0.0037(19) 0.009(2)
C18 0.024(3) 0.028(3) 0.025(2) 0.002(2) 0.0039(19) 0.009(2)
C19 0.025(3) 0.028(3) 0.021(2) -0.004(2) 0.0062(19) 0.005(2)
C20 0.035(3) 0.030(3) 0.024(3) 0.000(2) 0.005(2) 0.010(2)
C21 0.048(4) 0.043(3) 0.035(3) 0.007(3) 0.009(3) 0.027(3)
C22 0.034(3) 0.038(3) 0.043(3) 0.005(3) 0.012(2) 0.015(2)
C23 0.055(4) 0.041(4) 0.064(4) 0.013(3) 0.029(3) 0.017(3)
C24 0.059(5) 0.032(4) 0.110(7) 0.003(4) 0.031(5) 0.001(3)
C25 0.048(4) 0.045(4) 0.081(6) -0.014(4) 0.005(4) -0.001(3)
C26 0.034(3) 0.051(4) 0.056(4) -0.012(3) 0.002(3) 0.005(3)
C27 0.031(3) 0.048(3) 0.031(3) -0.003(3) 0.001(2) 0.014(3)
C28 0.031(3) 0.049(4) 0.037(3) 0.004(3) 0.010(2) 0.016(3)
C29 0.044(4) 0.048(4) 0.073(5) 0.004(4) 0.011(3) 0.004(3)
C30 0.055(5) 0.056(5) 0.094(6) 0.013(4) 0.024(4) 0.005(4)
C31 0.070(6) 0.071(5) 0.100(7) 0.047(5) 0.034(5) 0.015(4)
C32 0.056(4) 0.068(5) 0.067(5) 0.030(4) 0.025(4) 0.022(4)
O2 0.061(3) 0.092(4) 0.028(3) -0.002(3) 0.007(2) 0.034(3)
N7 0.061(3) 0.092(4) 0.028(3) -0.002(3) 0.007(2) 0.034(3)
C71 0.055(8) 0.077(10) 0.024(6) 0.006(6) 0.006(5) 0.026(7)
C72 0.078(13) 0.29(5) 0.025(12) 0.037(14) 0.014(11) 0.03(2)
N8 0.037(3) 0.029(3) 0.040(3) -0.002(2) 0.004(2) 0.010(2)
C81 0.044(4) 0.040(4) 0.046(4) 0.007(3) 0.001(3) 0.016(3)
C82 0.121(8) 0.038(4) 0.071(5) 0.001(4) -0.027(5) -0.006(4)
Cl1 0.0490(9) 0.0360(7) 0.0377(8) 0.0064(6) 0.0004(6) 0.0144(6)
O11 0.107(4) 0.051(3) 0.045(3) 0.015(2) -0.008(3) 0.001(3)
O12 0.051(3) 0.052(3) 0.127(5) 0.031(3) 0.021(3) 0.022(2)
O13 0.185(7) 0.076(4) 0.070(4) 0.013(3) 0.052(4) 0.072(4)
O14 0.067(4) 0.078(4) 0.092(4) 0.038(3) -0.032(3) -0.019(3)
Cl2 0.0336(8) 0.0500(9) 0.0434(8) -0.0073(7) 0.0122(6) 0.0087(6)
O21 0.057(3) 0.098(4) 0.061(3) -0.032(3) 0.031(3) 0.003(3)
O22 0.083(5) 0.107(6) 0.243(10) 0.105(6) 0.064(5) 0.038(4)
O23 0.038(3) 0.143(6) 0.061(3) -0.023(3) 0.006(2) 0.004(3)
O24 0.033(2) 0.069(3) 0.040(2) 0.001(2) 0.0092(18) 0.009(2)
Cl3 0.0774(17) 0.140(3) 0.132(2) -0.0372(19) -0.0223(15) 0.0737(17)
Cl3A 0.0774(17) 0.140(3) 0.132(2) -0.0372(19) -0.0223(15) 0.0737(17)

loop_
_atom_type_symbol
_atom_type_description
_atom_type_scat_dispersion_real
_atom_type_scat_dispersion_imag
_atom_type_scat_source
C C 0.0033 0.0016 'International Tables Vol C Tables 4.2.6.8 and 6.1.1.4'
H H 0.0000 0.0000 'International Tables Vol C Tables 4.2.6.8 and 6.1.1.4'
Cl Cl 0.1484 0.1585 'International Tables Vol C Tables 4.2.6.8 and 6.1.1.4'
N N 0.0061 0.0033 'International Tables Vol C Tables 4.2.6.8 and 6.1.1.4'
O O 0.0106 0.0060 'International Tables Vol C Tables 4.2.6.8 and 6.1.1.4'
Zn Zn 0.2839 1.4301 'International Tables Vol C Tables 4.2.6.8 and 6.1.1.4'

loop_
_geom_angle_atom_site_label_1
_geom_angle_atom_site_label_2
_geom_angle_atom_site_label_3
_geom_angle
_geom_angle_site_symmetry_1
_geom_angle_site_symmetry_3
_geom_angle_publ_flag
O1 Zn1 O2 100.10(17) . . ?
O1 Zn1 N4 109.98(16) . . ?
O2 Zn1 N4 95.3(2) . . ?
O1 Zn1 N6 98.30(17) . . ?
O2 Zn1 N6 95.4(2) . . ?
N4 Zn1 N6 147.38(19) . . ?
O1 Zn1 N5 96.11(15) . . ?
O2 Zn1 N5 163.76(19) . . ?
N4 Zn1 N5 80.14(18) . . ?
N6 Zn1 N5 81.05(18) . . ?
O1 Zn2 N1 106.45(16) . . ?
O1 Zn2 N8 99.95(16) . . ?
N1 Zn2 N8 95.54(19) . . ?
O1 Zn2 N3 92.96(15) . . ?
N1 Zn2 N3 152.94(18) . . ?
N8 Zn2 N3 99.55(18) . . ?
O1 Zn2 N2 93.99(14) . . ?
N1 Zn2 N2 80.10(17) . . ?
N8 Zn2 N2 166.06(17) . . ?
N3 Zn2 N2 79.88(16) . . ?
C5 N1 C1 118.3(5) . . ?
C5 N1 Zn2 115.6(4) . . ?
C1 N1 Zn2 126.1(4) . . ?
C6 N2 C12 113.0(4) . . ?
C6 N2 C13 109.3(4) . . ?
C12 N2 C13 111.3(4) . . ?
C6 N2 Zn2 107.0(3) . . ?
C12 N2 Zn2 108.9(3) . . ?
C13 N2 Zn2 107.1(3) . . ?
C7 N3 C11 119.5(5) . . ?
C7 N3 Zn2 123.5(4) . . ?
C11 N3 Zn2 115.5(3) . . ?
C22 N4 C26 119.2(5) . . ?
C22 N4 Zn1 115.7(4) . . ?
C26 N4 Zn1 124.9(5) . . ?
C21 N5 C27 112.9(4) . . ?
C21 N5 C20 110.9(4) . . ?
C27 N5 C20 111.8(4) . . ?
C21 N5 Zn1 107.9(3) . . ?
C27 N5 Zn1 108.4(3) . . ?
C20 N5 Zn1 104.4(3) . . ?
C32 N6 C28 119.6(6) . . ?
C32 N6 Zn1 125.6(5) . . ?
C28 N6 Zn1 114.4(4) . . ?
C19 O1 Zn1 110.8(3) . . ?
C19 O1 Zn2 114.3(3) . . ?
Zn1 O1 Zn2 134.90(17) . . ?
N1 C1 C2 122.9(6) . . ?
N1 C1 H1 118.5 . . ?
C2 C1 H1 118.5 . . ?
C1 C2 C3 118.9(6) . . ?
C1 C2 H2 120.6 . . ?
C3 C2 H2 120.6 . . ?
C4 C3 C2 118.8(6) . . ?
C4 C3 H3 120.6 . . ?
C2 C3 H3 120.6 . . ?
C5 C4 C3 119.6(6) . . ?
C5 C4 H4 120.2 . . ?
C3 C4 H4 120.2 . . ?
N1 C5 C4 121.5(6) . . ?
N1 C5 C6 116.5(5) . . ?
C4 C5 C6 121.7(5) . . ?
N2 C6 C5 111.9(4) . . ?
N2 C6 H6A 109.2 . . ?
C5 C6 H6A 109.2 . . ?
N2 C6 H6B 109.2 . . ?
C5 C6 H6B 109.2 . . ?
H6A C6 H6B 107.9 . . ?
N3 C7 C8 122.5(6) . . ?
N3 C7 H7 118.7 . . ?
C8 C7 H7 118.7 . . ?
C7 C8 C9 118.5(6) . . ?
C7 C8 H8 120.8 . . ?
C9 C8 H8 120.8 . . ?
C10 C9 C8 119.3(6) . . ?
C10 C9 H9 120.4 . . ?
C8 C9 H9 120.4 . . ?
C9 C10 C11 119.0(6) . . ?
C9 C10 H10 120.5 . . ?
C11 C10 H10 120.5 . . ?
N3 C11 C10 121.2(5) . . ?
N3 C11 C12 116.8(4) . . ?
C10 C11 C12 121.9(5) . . ?
N2 C12 C11 111.2(4) . . ?
N2 C12 H12A 109.4 . . ?
C11 C12 H12A 109.4 . . ?
N2 C12 H12B 109.4 . . ?
C11 C12 H12B 109.4 . . ?
H12A C12 H12B 108.0 . . ?
N2 C13 C14 113.2(4) . . ?
N2 C13 H13A 108.9 . . ?
C14 C13 H13A 108.9 . . ?
N2 C13 H13B 108.9 . . ?
C14 C13 H13B 108.9 . . ?
H13A C13 H13B 107.8 . . ?
C15 C14 C19 119.6(4) . . ?
C15 C14 C13 120.8(4) . . ?
C19 C14 C13 119.6(4) . . ?
C14 C15 C16 122.5(5) . . ?
C14 C15 H15 118.7 . . ?
C16 C15 H15 118.7 . . ?
C17 C16 C15 116.2(4) . . ?
C17 C16 C16 122.2(6) . 2_665 ?
C15 C16 C16 121.5(6) . 2_665 ?
C16 C17 C18 122.6(4) . . ?
C16 C17 H17 118.7 . . ?
C18 C17 H17 118.7 . . ?
C19 C18 C17 119.6(5) . . ?
C19 C18 C20 120.0(4) . . ?
C17 C18 C20 120.4(4) . . ?
O1 C19 C18 120.2(4) . . ?
O1 C19 C14 120.5(4) . . ?
C18 C19 C14 119.3(4) . . ?
N5 C20 C18 111.9(4) . . ?
N5 C20 H20A 109.2 . . ?
C18 C20 H20A 109.2 . . ?
N5 C20 H20B 109.2 . . ?
C18 C20 H20B 109.2 . . ?
H20A C20 H20B 107.9 . . ?
N5 C21 C22 113.9(5) . . ?
N5 C21 H21A 108.8 . . ?
C22 C21 H21A 108.8 . . ?
N5 C21 H21B 108.8 . . ?
C22 C21 H21B 108.8 . . ?
H21A C21 H21B 107.7 . . ?
N4 C22 C23 121.8(6) . . ?
N4 C22 C21 117.4(5) . . ?
C23 C22 C21 120.6(5) . . ?
C24 C23 C22 117.6(7) . . ?
C24 C23 H23 121.2 . . ?
C22 C23 H23 121.2 . . ?
C25 C24 C23 120.9(7) . . ?
C25 C24 H24 119.5 . . ?
C23 C24 H24 119.5 . . ?
C24 C25 C26 118.6(7) . . ?
C24 C25 H25 120.7 . . ?
C26 C25 H25 120.7 . . ?
N4 C26 C25 121.9(7) . . ?
N4 C26 H26 119.1 . . ?
C25 C26 H26 119.1 . . ?
N5 C27 C28 113.5(4) . . ?
N5 C27 H27A 108.9 . . ?
C28 C27 H27A 108.9 . . ?
N5 C27 H27B 108.9 . . ?
C28 C27 H27B 108.9 . . ?
H27A C27 H27B 107.7 . . ?
N6 C28 C29 120.4(6) . . ?
N6 C28 C27 117.8(5) . . ?
C29 C28 C27 121.7(6) . . ?
C30 C29 C28 120.1(7) . . ?
C30 C29 H29 119.9 . . ?
C28 C29 H29 119.9 . . ?
C29 C30 C31 118.6(7) . . ?
C29 C30 H30 120.7 . . ?
C31 C30 H30 120.7 . . ?
C30 C31 C32 119.5(7) . . ?
C30 C31 H31 120.2 . . ?
C32 C31 H31 120.2 . . ?
N6 C32 C31 121.8(7) . . ?
N6 C32 H32 119.1 . . ?
C31 C32 H32 119.1 . . ?
Zn1 O2 H1O 119.9 . . ?
Zn1 O2 H2O 118.7 . . ?
H1O O2 H2O 108.8 . . ?
C72 C71 H1O 125.1 . . ?
C72 C71 H2O 133.5 . . ?
H1O C71 H2O 95.5 . . ?
C71 C72 H71 109.5 . . ?
C71 C72 H72 109.5 . . ?
H71 C72 H72 109.5 . . ?
C71 C72 H73 109.5 . . ?
H71 C72 H73 109.5 . . ?
H72 C72 H73 109.5 . . ?
C81 N8 Zn2 159.6(5) . . ?
N8 C81 C82 179.1(8) . . ?
C81 C82 H81 109.5 . . ?
C81 C82 H82 109.5 . . ?
H81 C82 H82 109.5 . . ?
C81 C82 H83 109.5 . . ?
H81 C82 H83 109.5 . . ?
H82 C82 H83 109.5 . . ?
O13 Cl1 O12 107.6(4) . . ?
O13 Cl1 O11 107.5(4) . . ?
O12 Cl1 O11 111.9(4) . . ?
O13 Cl1 O14 109.5(5) . . ?
O12 Cl1 O14 109.7(4) . . ?
O11 Cl1 O14 110.6(3) . . ?
O22 Cl2 O21 111.5(5) . . ?
O22 Cl2 O24 109.4(4) . . ?
O21 Cl2 O24 109.4(3) . . ?
O22 Cl2 O23 110.4(5) . . ?
O21 Cl2 O23 106.9(4) . . ?
O24 Cl2 O23 109.2(3) . . ?
O33 Cl3 O32 115.6(8) . . ?
O33 Cl3 O31 112.1(8) . . ?
O32 Cl3 O31 109.4(8) . . ?
O33 Cl3 O34 108.9(8) . . ?
O32 Cl3 O34 105.9(7) . . ?
O31 Cl3 O34 104.2(7) . . ?
N9 C91 C92 175(2) . . ?
C91 C92 H92A 109.7 . . ?
C91 C92 H92B 110.3 . . ?
H92A C92 H92B 109.5 . . ?
C91 C92 H92C 108.4 . . ?
H92A C92 H92C 109.5 . . ?
H92B C92 H92C 109.5 . . ?
N10 C101 C102 168(3) . . ?
C101 C102 H10A 111.1 . . ?
C101 C102 H10B 109.4 . . ?
H10A C102 H10B 109.5 . . ?
C101 C102 H10C 107.9 . . ?
H10A C102 H10C 109.5 . . ?
H10B C102 H10C 109.5 . . ?

loop_
_geom_bond_atom_site_label_1
_geom_bond_atom_site_label_2
_geom_bond_distance
_geom_bond_site_symmetry_2
_geom_bond_publ_flag
Zn1 O1 2.020(4) . ?
Zn1 O2 2.062(5) . ?
Zn1 N4 2.067(5) . ?
Zn1 N6 2.095(5) . ?
Zn1 N5 2.175(4) . ?
Zn2 O1 2.046(3) . ?
Zn2 N1 2.062(4) . ?
Zn2 N8 2.066(5) . ?
Zn2 N3 2.089(4) . ?
Zn2 N2 2.175(4) . ?
N1 C5 1.349(7) . ?
N1 C1 1.359(7) . ?
N2 C6 1.473(6) . ?
N2 C12 1.479(7) . ?
N2 C13 1.489(6) . ?
N3 C7 1.326(7) . ?
N3 C11 1.336(7) . ?
N4 C22 1.339(7) . ?
N4 C26 1.356(7) . ?
N5 C21 1.463(7) . ?
N5 C27 1.472(7) . ?
N5 C20 1.498(7) . ?
N6 C32 1.320(8) . ?
N6 C28 1.340(7) . ?
O1 C19 1.372(6) . ?
C1 C2 1.364(8) . ?
C1 H1 0.950 . ?
C2 C3 1.390(10) . ?
C2 H2 0.950 . ?
C3 C4 1.387(9) . ?
C3 H3 0.950 . ?
C4 C5 1.384(8) . ?
C4 H4 0.950 . ?
C5 C6 1.512(8) . ?
C6 H6A 0.990 . ?
C6 H6B 0.990 . ?
C7 C8 1.376(8) . ?
C7 H7 0.950 . ?
C8 C9 1.380(9) . ?
C8 H8 0.950 . ?
C9 C10 1.377(9) . ?
C9 H9 0.950 . ?
C10 C11 1.389(7) . ?
C10 H10 0.950 . ?
C11 C12 1.509(7) . ?
C12 H12A 0.990 . ?
C12 H12B 0.990 . ?
C13 C14 1.517(7) . ?
C13 H13A 0.990 . ?
C13 H13B 0.990 . ?
C14 C15 1.388(7) . ?
C14 C19 1.398(7) . ?
C15 C16 1.403(7) . ?
C15 H15 0.950 . ?
C16 C17 1.391(7) . ?
C16 C16 1.486(9) 2_665 ?
C17 C18 1.396(7) . ?
C17 H17 0.950 . ?
C18 C19 1.391(7) . ?
C18 C20 1.499(7) . ?
C20 H20A 0.990 . ?
C20 H20B 0.990 . ?
C21 C22 1.492(8) . ?
C21 H21A 0.990 . ?
C21 H21B 0.990 . ?
C22 C23 1.389(8) . ?
C23 C24 1.388(10) . ?
C23 H23 0.950 . ?
C24 C25 1.363(11) . ?
C24 H24 0.950 . ?
C25 C26 1.369(10) . ?
C25 H25 0.950 . ?
C26 H26 0.950 . ?
C27 C28 1.506(8) . ?
C27 H27A 0.990 . ?
C27 H27B 0.990 . ?
C28 C29 1.392(9) . ?
C29 C30 1.356(10) . ?
C29 H29 0.950 . ?
C30 C31 1.366(12) . ?
C30 H30 0.950 . ?
C31 C32 1.383(11) . ?
C31 H31 0.950 . ?
C32 H32 0.950 . ?
O2 H1O 0.900 . ?
O2 H2O 0.900 . ?
C71 C72 1.48(2) . ?
C72 H71 0.980 . ?
C72 H72 0.980 . ?
C72 H73 0.980 . ?
N8 C81 1.142(7) . ?
C81 C82 1.452(9) . ?
C82 H81 0.980 . ?
C82 H82 0.980 . ?
C82 H83 0.980 . ?
Cl1 O13 1.409(6) . ?
Cl1 O12 1.415(5) . ?
Cl1 O11 1.417(5) . ?
Cl1 O14 1.418(5) . ?
Cl2 O22 1.371(7) . ?
Cl2 O21 1.409(5) . ?
Cl2 O24 1.432(4) . ?
Cl2 O23 1.436(5) . ?
Cl3 O33 1.342(10) . ?
Cl3 O32 1.380(10) . ?
Cl3 O31 1.398(10) . ?
Cl3 O34 1.444(10) . ?
N9 C91 1.146(16) . ?
C91 C92 1.513(18) . ?
C92 H92A 0.980 . ?
C92 H92B 0.980 . ?
C92 H92C 0.980 . ?
N10 C101 1.170(18) . ?
C101 C102 1.520(19) . ?
C102 H10A 0.980 . ?
C102 H10B 0.980 . ?
C102 H10C 0.980 . ?

loop_
_geom_torsion_atom_site_label_1
_geom_torsion_atom_site_label_2
_geom_torsion_atom_site_label_3
_geom_torsion_atom_site_label_4
_geom_torsion
_geom_torsion_site_symmetry_1
_geom_torsion_site_symmetry_2
_geom_torsion_site_symmetry_3
_geom_torsion_site_symmetry_4
_geom_torsion_publ_flag
O1 Zn2 N1 C5 102.3(4) . . . . ?
N8 Zn2 N1 C5 -155.6(4) . . . . ?
N3 Zn2 N1 C5 -31.8(6) . . . . ?
N2 Zn2 N1 C5 11.0(4) . . . . ?
O1 Zn2 N1 C1 -79.0(5) . . . . ?
N8 Zn2 N1 C1 23.1(5) . . . . ?
N3 Zn2 N1 C1 146.9(4) . . . . ?
N2 Zn2 N1 C1 -170.2(5) . . . . ?
O1 Zn2 N2 C6 -129.4(3) . . . . ?
N1 Zn2 N2 C6 -23.4(3) . . . . ?
N8 Zn2 N2 C6 49.4(9) . . . . ?
N3 Zn2 N2 C6 138.3(3) . . . . ?
O1 Zn2 N2 C12 108.2(3) . . . . ?
N1 Zn2 N2 C12 -145.8(3) . . . . ?
N8 Zn2 N2 C12 -73.1(8) . . . . ?
N3 Zn2 N2 C12 15.9(3) . . . . ?
O1 Zn2 N2 C13 -12.3(3) . . . . ?
N1 Zn2 N2 C13 93.7(3) . . . . ?
N8 Zn2 N2 C13 166.5(7) . . . . ?
N3 Zn2 N2 C13 -104.6(3) . . . . ?
O1 Zn2 N3 C7 72.6(4) . . . . ?
N1 Zn2 N3 C7 -151.0(4) . . . . ?
N8 Zn2 N3 C7 -28.0(4) . . . . ?
N2 Zn2 N3 C7 166.2(4) . . . . ?
O1 Zn2 N3 C11 -93.5(4) . . . . ?
N1 Zn2 N3 C11 42.9(6) . . . . ?
N8 Zn2 N3 C11 165.8(4) . . . . ?
N2 Zn2 N3 C11 0.0(3) . . . . ?
O1 Zn1 N4 C22 103.3(4) . . . . ?
O2 Zn1 N4 C22 -154.0(4) . . . . ?
N6 Zn1 N4 C22 -45.3(6) . . . . ?
N5 Zn1 N4 C22 10.3(4) . . . . ?
O1 Zn1 N4 C26 -81.8(5) . . . . ?
O2 Zn1 N4 C26 21.0(5) . . . . ?
N6 Zn1 N4 C26 129.6(5) . . . . ?
N5 Zn1 N4 C26 -174.8(5) . . . . ?
O1 Zn1 N5 C21 -127.6(4) . . . . ?
O2 Zn1 N5 C21 56.4(9) . . . . ?
N4 Zn1 N5 C21 -18.3(4) . . . . ?
N6 Zn1 N5 C21 135.0(4) . . . . ?
O1 Zn1 N5 C27 109.8(3) . . . . ?
O2 Zn1 N5 C27 -66.2(8) . . . . ?
N4 Zn1 N5 C27 -140.9(4) . . . . ?
N6 Zn1 N5 C27 12.3(3) . . . . ?
O1 Zn1 N5 C20 -9.5(3) . . . . ?
O2 Zn1 N5 C20 174.5(7) . . . . ?
N4 Zn1 N5 C20 99.8(3) . . . . ?
N6 Zn1 N5 C20 -107.0(3) . . . . ?
O1 Zn1 N6 C32 78.3(5) . . . . ?
O2 Zn1 N6 C32 -22.8(6) . . . . ?
N4 Zn1 N6 C32 -131.4(5) . . . . ?
N5 Zn1 N6 C32 173.2(6) . . . . ?
O1 Zn1 N6 C28 -94.8(4) . . . . ?
O2 Zn1 N6 C28 164.1(4) . . . . ?
N4 Zn1 N6 C28 55.5(6) . . . . ?
N5 Zn1 N6 C28 0.1(4) . . . . ?
O2 Zn1 O1 C19 134.4(3) . . . . ?
N4 Zn1 O1 C19 -126.2(3) . . . . ?
N6 Zn1 O1 C19 37.3(3) . . . . ?
N5 Zn1 O1 C19 -44.5(3) . . . . ?
O2 Zn1 O1 Zn2 -43.8(3) . . . . ?
N4 Zn1 O1 Zn2 55.7(3) . . . . ?
N6 Zn1 O1 Zn2 -140.8(3) . . . . ?
N5 Zn1 O1 Zn2 137.4(3) . . . . ?
N1 Zn2 O1 C19 -122.0(3) . . . . ?
N8 Zn2 O1 C19 139.1(3) . . . . ?
N3 Zn2 O1 C19 38.9(3) . . . . ?
N2 Zn2 O1 C19 -41.2(3) . . . . ?
N1 Zn2 O1 Zn1 56.1(3) . . . . ?
N8 Zn2 O1 Zn1 -42.8(3) . . . . ?
N3 Zn2 O1 Zn1 -143.0(3) . . . . ?
N2 Zn2 O1 Zn1 136.9(3) . . . . ?
C5 N1 C1 C2 0.7(8) . . . . ?
Zn2 N1 C1 C2 -178.0(4) . . . . ?
N1 C1 C2 C3 -0.4(10) . . . . ?
C1 C2 C3 C4 -0.9(10) . . . . ?
C2 C3 C4 C5 1.8(10) . . . . ?
C1 N1 C5 C4 0.2(8) . . . . ?
Zn2 N1 C5 C4 179.0(4) . . . . ?
C1 N1 C5 C6 -174.6(5) . . . . ?
Zn2 N1 C5 C6 4.2(6) . . . . ?
C3 C4 C5 N1 -1.5(9) . . . . ?
C3 C4 C5 C6 173.1(6) . . . . ?
C12 N2 C6 C5 151.6(4) . . . . ?
C13 N2 C6 C5 -83.9(5) . . . . ?
Zn2 N2 C6 C5 31.8(5) . . . . ?
N1 C5 C6 N2 -25.4(7) . . . . ?
C4 C5 C6 N2 159.7(5) . . . . ?
C11 N3 C7 C8 0.8(8) . . . . ?
Zn2 N3 C7 C8 -164.8(4) . . . . ?
N3 C7 C8 C9 -0.8(9) . . . . ?
C7 C8 C9 C10 0.9(9) . . . . ?
C8 C9 C10 C11 -1.0(9) . . . . ?
C7 N3 C11 C10 -0.9(7) . . . . ?
Zn2 N3 C11 C10 165.8(4) . . . . ?
C7 N3 C11 C12 176.8(5) . . . . ?
Zn2 N3 C11 C12 -16.5(6) . . . . ?
C9 C10 C11 N3 1.1(8) . . . . ?
C9 C10 C11 C12 -176.5(5) . . . . ?
C6 N2 C12 C11 -146.7(4) . . . . ?
C13 N2 C12 C11 89.9(5) . . . . ?
Zn2 N2 C12 C11 -27.9(5) . . . . ?
N3 C11 C12 N2 30.4(6) . . . . ?
C10 C11 C12 N2 -151.9(5) . . . . ?
C6 N2 C13 C14 175.8(4) . . . . ?
C12 N2 C13 C14 -58.7(5) . . . . ?
Zn2 N2 C13 C14 60.2(5) . . . . ?
N2 C13 C14 C15 115.5(5) . . . . ?
N2 C13 C14 C19 -66.4(6) . . . . ?
C19 C14 C15 C16 0.0(8) . . . . ?
C13 C14 C15 C16 178.0(5) . . . . ?
C14 C15 C16 C17 3.3(7) . . . . ?
C14 C15 C16 C16 -178.6(6) . . . 2_665 ?
C15 C16 C17 C18 -3.6(7) . . . . ?
C16 C16 C17 C18 178.2(6) 2_665 . . . ?
C16 C17 C18 C19 0.7(8) . . . . ?
C16 C17 C18 C20 -177.0(5) . . . . ?
Zn1 O1 C19 C18 54.8(5) . . . . ?
Zn2 O1 C19 C18 -126.6(4) . . . . ?
Zn1 O1 C19 C14 -125.1(4) . . . . ?
Zn2 O1 C19 C14 53.5(5) . . . . ?
C17 C18 C19 O1 -177.1(4) . . . . ?
C20 C18 C19 O1 0.6(7) . . . . ?
C17 C18 C19 C14 2.7(7) . . . . ?
C20 C18 C19 C14 -179.6(4) . . . . ?
C15 C14 C19 O1 176.8(4) . . . . ?
C13 C14 C19 O1 -1.3(7) . . . . ?
C15 C14 C19 C18 -3.0(7) . . . . ?
C13 C14 C19 C18 178.9(5) . . . . ?
C21 N5 C20 C18 175.8(4) . . . . ?
C27 N5 C20 C18 -57.2(5) . . . . ?
Zn1 N5 C20 C18 59.8(4) . . . . ?
C19 C18 C20 N5 -71.0(6) . . . . ?
C17 C18 C20 N5 106.8(5) . . . . ?
C27 N5 C21 C22 143.6(5) . . . . ?
C20 N5 C21 C22 -90.0(6) . . . . ?
Zn1 N5 C21 C22 23.8(6) . . . . ?
C26 N4 C22 C23 -0.5(9) . . . . ?
Zn1 N4 C22 C23 174.8(5) . . . . ?
C26 N4 C22 C21 -174.9(5) . . . . ?
Zn1 N4 C22 C21 0.3(7) . . . . ?
N5 C21 C22 N4 -17.3(8) . . . . ?
N5 C21 C22 C23 168.2(5) . . . . ?
N4 C22 C23 C24 -1.1(9) . . . . ?
C21 C22 C23 C24 173.1(6) . . . . ?
C22 C23 C24 C25 2.9(11) . . . . ?
C23 C24 C25 C26 -3.0(12) . . . . ?
C22 N4 C26 C25 0.4(10) . . . . ?
Zn1 N4 C26 C25 -174.4(5) . . . . ?
C24 C25 C26 N4 1.3(11) . . . . ?
C21 N5 C27 C28 -141.7(5) . . . . ?
C20 N5 C27 C28 92.4(5) . . . . ?
Zn1 N5 C27 C28 -22.1(5) . . . . ?
C32 N6 C28 C29 -1.8(9) . . . . ?
Zn1 N6 C28 C29 171.8(5) . . . . ?
C32 N6 C28 C27 173.3(6) . . . . ?
Zn1 N6 C28 C27 -13.1(7) . . . . ?
N5 C27 C28 N6 24.6(7) . . . . ?
N5 C27 C28 C29 -160.4(6) . . . . ?
N6 C28 C29 C30 2.1(10) . . . . ?
C27 C28 C29 C30 -172.8(6) . . . . ?
C28 C29 C30 C31 -0.7(12) . . . . ?
C29 C30 C31 C32 -0.9(13) . . . . ?
C28 N6 C32 C31 0.2(10) . . . . ?
Zn1 N6 C32 C31 -172.6(6) . . . . ?
C30 C31 C32 N6 1.2(13) . . . . ?
O1 Zn2 N8 C81 176.0(15) . . . . ?
N1 Zn2 N8 C81 68.2(15) . . . . ?
N3 Zn2 N8 C81 -89.3(15) . . . . ?
N2 Zn2 N8 C81 -3(2) . . . . ?
